data_4324152
loop_
_publ_author_name
'Werner Uhl'
'Thomas Abel'
'Elke Hagemeier'
'Alexander Hepp'
'Marcus Layh'
'Babak Rezaeirad'
'Heinrich Luftmann'

_publ_section_title
;
 Oligonuclear Gallium Nitrogen Cage Compounds: Molecular Intermediates on
 the Way from Gallium Hydrazides to Gallium Nitride
;
_journal_name_full 'Inorganic Chemistry'
_journal_page_first 325
_journal_page_last 335
_journal_paper_doi 10.1021/ic1019839
_journal_volume 50
_journal_year 2011
_chemical_formula_sum 'C33 H49 F Ga4 N7'
_chemical_formula_weight 841.67
_chemical_name_systematic
; 
 ? 
;
_space_group_IT_number 14
_symmetry_cell_setting monoclinic
_symmetry_space_group_name_Hall '-P 2ybc'
_symmetry_space_group_name_H-M 'P 1 21/c 1'
_atom_sites_solution_hydrogens geom
_atom_sites_solution_primary direct
_atom_sites_solution_secondary difmap
_audit_creation_method SHELXL-97
_cell_angle_alpha 90.00
_cell_angle_beta 107.8820(10)
_cell_angle_gamma 90.00
_cell_formula_units_Z 8
_cell_length_a 23.8919(7)
_cell_length_b 16.2658(5)
_cell_length_c 19.4090(6)
_cell_measurement_reflns_used 9936
_cell_measurement_temperature 153(2)
_cell_measurement_theta_max 72.4605
_cell_measurement_theta_min 3.3405
_cell_volume 7178.4(4)
_computing_cell_refinement 'Bruker SAINT+'
_computing_data_collection 'Bruker SMART'
_computing_data_reduction 'Bruker SHELXTL'
_computing_molecular_graphics 'Bruker SHELXTL'
_computing_publication_material 'Bruker SHELXTL'
_computing_structure_refinement 'SHELXL-97 (Sheldrick, 1997)'
_computing_structure_solution 'SHELXS-97 (Sheldrick, 1990)'
_diffrn_ambient_temperature 153(2)
_diffrn_measured_fraction_theta_full 0.948
_diffrn_measured_fraction_theta_max 0.948
_diffrn_measurement_device_type 'CCD area detector'
_diffrn_measurement_method 'omega scans'
_diffrn_radiation_monochromator graphite
_diffrn_radiation_source 'rotating anode'
_diffrn_radiation_type CuK\a
_diffrn_radiation_wavelength 1.54178
_diffrn_reflns_av_R_equivalents 0.0325
_diffrn_reflns_av_sigmaI/netI 0.0296
_diffrn_reflns_limit_h_max 29
_diffrn_reflns_limit_h_min -28
_diffrn_reflns_limit_k_max 17
_diffrn_reflns_limit_k_min -19
_diffrn_reflns_limit_l_max 24
_diffrn_reflns_limit_l_min -21
_diffrn_reflns_number 42744
_diffrn_reflns_theta_full 73.05
_diffrn_reflns_theta_max 73.05
_diffrn_reflns_theta_min 1.94
_exptl_absorpt_coefficient_mu 3.730
_exptl_absorpt_correction_T_max 0.6427
_exptl_absorpt_correction_T_min 0.2846
_exptl_absorpt_correction_type empirical
_exptl_absorpt_process_details SADABS
_exptl_crystal_colour colourless
_exptl_crystal_density_diffrn 1.558
_exptl_crystal_density_method 'not measured'
_exptl_crystal_description rod
_exptl_crystal_F_000 3432
_exptl_crystal_size_max 0.45
_exptl_crystal_size_mid 0.13
_exptl_crystal_size_min 0.13
_refine_diff_density_max 1.324
_refine_diff_density_min -0.872
_refine_diff_density_rms 0.111
_refine_ls_extinction_method none
_refine_ls_goodness_of_fit_ref 1.115
_refine_ls_hydrogen_treatment mixed
_refine_ls_matrix_type full
_refine_ls_number_parameters 868
_refine_ls_number_reflns 13603
_refine_ls_number_restraints 0
_refine_ls_restrained_S_all 1.115
_refine_ls_R_factor_all 0.0369
_refine_ls_R_factor_gt 0.0330
_refine_ls_shift/su_max 0.002
_refine_ls_shift/su_mean 0.000
_refine_ls_structure_factor_coef Fsqd
_refine_ls_weighting_details 'calc w=1/[\s^2^(Fo^2^)+(0.0356P)^2^+10.7993P] where P=(Fo^2^+2Fc^2^)/3'
_refine_ls_weighting_scheme calc
_refine_ls_wR_factor_gt 0.0867
_refine_ls_wR_factor_ref 0.0886
_reflns_number_gt 12362
_reflns_number_total 13603
_reflns_threshold_expression >2sigma(I)
_cod_data_source_file ic1019839_si_001_6.cif
_cod_data_source_block sad1
_cod_database_code 4324152

loop_
_symmetry_equiv_pos_as_xyz
'x, y, z'
'-x, y+1/2, -z+1/2'
'-x, -y, -z'
'x, -y-1/2, z-1/2'

loop_
_atom_site_label
_atom_site_type_symbol
_atom_site_fract_x
_atom_site_fract_y
_atom_site_fract_z
_atom_site_U_iso_or_equiv
_atom_site_adp_type
_atom_site_occupancy
_atom_site_symmetry_multiplicity
_atom_site_calc_flag
_atom_site_refinement_flags
_atom_site_disorder_assembly
_atom_site_disorder_group
Ga11 Ga 0.350623(15) 0.43413(2) 0.141991(18) 0.01802(8) Uani 1 1 d . . .
C16 C 0.28127(13) 0.36510(19) 0.13010(17) 0.0247(6) Uani 1 1 d . . .
H16 H 0.2943 0.3090 0.1374 0.030 Uiso 1 1 calc R . .
C161 C 0.25112(17) 0.3857(3) 0.1867(2) 0.0492(10) Uani 1 1 d . . .
H16A H 0.2376 0.4415 0.1806 0.059 Uiso 1 1 calc R . .
H16B H 0.2785 0.3788 0.2343 0.059 Uiso 1 1 calc R . .
H16C H 0.2182 0.3495 0.1810 0.059 Uiso 1 1 calc R . .
C162 C 0.23813(17) 0.3716(3) 0.0549(2) 0.0480(10) Uani 1 1 d . . .
H16D H 0.2055 0.3356 0.0508 0.058 Uiso 1 1 calc R . .
H16E H 0.2572 0.3563 0.0199 0.058 Uiso 1 1 calc R . .
H16F H 0.2243 0.4272 0.0461 0.058 Uiso 1 1 calc R . .
Ga12 Ga 0.412808(15) 0.56712(2) 0.073794(18) 0.01795(8) Uani 1 1 d . . .
C17 C 0.40779(14) 0.5645(2) -0.02893(16) 0.0255(6) Uani 1 1 d . . .
H17 H 0.4408 0.5946 -0.0342 0.031 Uiso 1 1 calc R . .
C171 C 0.41215(17) 0.4769(2) -0.05448(19) 0.0370(8) Uani 1 1 d . . .
H17A H 0.3803 0.4448 -0.0484 0.044 Uiso 1 1 calc R . .
H17B H 0.4489 0.4532 -0.0265 0.044 Uiso 1 1 calc R . .
H17C H 0.4100 0.4775 -0.1047 0.044 Uiso 1 1 calc R . .
C172 C 0.35230(19) 0.6070(3) -0.07498(19) 0.0480(10) Uani 1 1 d . . .
H17D H 0.3520 0.6080 -0.1245 0.058 Uiso 1 1 calc R . .
H17E H 0.3514 0.6623 -0.0581 0.058 Uiso 1 1 calc R . .
H17F H 0.3185 0.5776 -0.0714 0.058 Uiso 1 1 calc R . .
Ga13 Ga 0.350493(15) 0.61857(2) 0.185466(18) 0.01804(8) Uani 1 1 d . . .
C18 C 0.30614(13) 0.72232(18) 0.16570(16) 0.0224(6) Uani 1 1 d . . .
H18 H 0.2667 0.7111 0.1656 0.027 Uiso 1 1 calc R . .
C181 C 0.33120(15) 0.7888(2) 0.2219(2) 0.0340(8) Uani 1 1 d . . .
H18A H 0.3716 0.7986 0.2253 0.041 Uiso 1 1 calc R . .
H18B H 0.3287 0.7712 0.2681 0.041 Uiso 1 1 calc R . .
H18C H 0.3091 0.8386 0.2077 0.041 Uiso 1 1 calc R . .
C182 C 0.30353(16) 0.7525(2) 0.09030(19) 0.0329(7) Uani 1 1 d . . .
H18D H 0.2824 0.8035 0.0804 0.039 Uiso 1 1 calc R . .
H18E H 0.2838 0.7123 0.0549 0.039 Uiso 1 1 calc R . .
H18F H 0.3427 0.7606 0.0881 0.039 Uiso 1 1 calc R . .
Ga14 Ga 0.469513(14) 0.51599(2) 0.239131(18) 0.01779(8) Uani 1 1 d . . .
C19 C 0.54187(13) 0.48086(18) 0.31291(16) 0.0234(6) Uani 1 1 d . . .
H19 H 0.5446 0.5100 0.3568 0.028 Uiso 1 1 calc R . .
C191 C 0.59706(14) 0.4993(2) 0.2923(2) 0.0391(9) Uani 1 1 d . . .
H19A H 0.6309 0.4798 0.3297 0.047 Uiso 1 1 calc R . .
H19B H 0.6003 0.5575 0.2865 0.047 Uiso 1 1 calc R . .
H19C H 0.5947 0.4721 0.2476 0.047 Uiso 1 1 calc R . .
C192 C 0.53624(15) 0.3900(2) 0.32682(18) 0.0294(7) Uani 1 1 d . . .
H19D H 0.5294 0.3601 0.2823 0.035 Uiso 1 1 calc R . .
H19E H 0.5039 0.3815 0.3456 0.035 Uiso 1 1 calc R . .
H19F H 0.5719 0.3708 0.3613 0.035 Uiso 1 1 calc R . .
N11 N 0.42135(10) 0.40499(15) 0.12044(13) 0.0205(5) Uani 1 1 d . . .
C111 C 0.44746(13) 0.33049(18) 0.11768(15) 0.0196(6) Uani 1 1 d . . .
C112 C 0.50789(13) 0.31810(19) 0.13125(16) 0.0229(6) Uani 1 1 d . . .
H112 H 0.5346 0.3634 0.1463 0.027 Uiso 1 1 calc R . .
C113 C 0.52944(14) 0.2406(2) 0.12314(16) 0.0272(7) Uani 1 1 d . . .
H113 H 0.5709 0.2338 0.1314 0.033 Uiso 1 1 calc R . .
C114 C 0.49339(15) 0.1738(2) 0.10375(17) 0.0288(7) Uani 1 1 d . . .
H114 H 0.5091 0.1205 0.0989 0.035 Uiso 1 1 calc R . .
C115 C 0.43313(15) 0.18492(19) 0.09122(16) 0.0273(7) Uani 1 1 d . . .
H115 H 0.4070 0.1387 0.0779 0.033 Uiso 1 1 calc R . .
C116 C 0.41089(14) 0.26120(19) 0.09771(15) 0.0231(6) Uani 1 1 d . . .
H116 H 0.3693 0.2675 0.0884 0.028 Uiso 1 1 calc R . .
N12 N 0.45895(11) 0.47769(15) 0.13783(13) 0.0186(5) Uani 1 1 d . . .
H012 H 0.4858(16) 0.471(2) 0.1241(18) 0.019(9) Uiso 1 1 d . . .
N13 N 0.44661(10) 0.65458(15) 0.14093(12) 0.0186(5) Uani 1 1 d . . .
C131 C 0.50043(12) 0.69135(17) 0.14793(15) 0.0180(5) Uani 1 1 d . . .
C132 C 0.54366(13) 0.70522(18) 0.21394(16) 0.0214(6) Uani 1 1 d . . .
H132 H 0.5378 0.6860 0.2580 0.026 Uiso 1 1 calc R . .
C133 C 0.59502(13) 0.7465(2) 0.21652(18) 0.0284(7) Uani 1 1 d . . .
H133 H 0.6243 0.7554 0.2624 0.034 Uiso 1 1 calc R . .
C134 C 0.60476(14) 0.7749(2) 0.15421(19) 0.0318(7) Uani 1 1 d . . .
H134 H 0.6404 0.8036 0.1564 0.038 Uiso 1 1 calc R . .
C135 C 0.56213(15) 0.7612(2) 0.08848(18) 0.0309(7) Uani 1 1 d . . .
H135 H 0.5686 0.7802 0.0447 0.037 Uiso 1 1 calc R . .
C136 C 0.51078(14) 0.72102(19) 0.08489(16) 0.0253(6) Uani 1 1 d . . .
H136 H 0.4816 0.7131 0.0388 0.030 Uiso 1 1 calc R . .
N14 N 0.43848(10) 0.62793(15) 0.20935(13) 0.0181(5) Uani 1 1 d . . .
H014 H 0.4491(15) 0.672(2) 0.2425(19) 0.025(9) Uiso 1 1 d . . .
N15 N 0.35447(11) 0.53588(15) 0.25775(13) 0.0204(5) Uani 1 1 d . . .
C151 C 0.36230(13) 0.55166(19) 0.33017(16) 0.0217(6) Uani 1 1 d . . .
C152 C 0.32806(15) 0.6142(2) 0.34674(18) 0.0295(7) Uani 1 1 d . . .
H152 H 0.3011 0.6445 0.3081 0.035 Uiso 1 1 calc R . .
C153 C 0.33241(18) 0.6330(2) 0.4170(2) 0.0398(9) Uani 1 1 d . . .
H153 H 0.3091 0.6769 0.4269 0.048 Uiso 1 1 calc R . .
C154 C 0.3697(2) 0.5896(3) 0.4737(2) 0.0516(11) Uani 1 1 d . . .
H154 H 0.3725 0.6027 0.5229 0.062 Uiso 1 1 calc R . .
C155 C 0.40310(18) 0.5271(3) 0.45853(19) 0.0426(9) Uani 1 1 d . . .
H155 H 0.4292 0.4965 0.4977 0.051 Uiso 1 1 calc R . .
C156 C 0.39973(15) 0.5075(2) 0.38786(17) 0.0289(7) Uani 1 1 d . . .
H156 H 0.4232 0.4635 0.3785 0.035 Uiso 1 1 calc R . .
N16 N 0.39268(10) 0.47206(15) 0.24302(13) 0.0184(5) Uani 1 1 d . . .
H016 H 0.3952(14) 0.433(2) 0.2719(18) 0.018(8) Uiso 1 1 d . . .
N17 N 0.34346(11) 0.54544(15) 0.10375(13) 0.0186(5) Uani 1 1 d . . .
H017 H 0.3134(19) 0.549(3) 0.074(2) 0.042(12) Uiso 1 1 d . . .
Ga21 Ga 0.080367(15) 0.93978(2) 0.136764(18) 0.01883(8) Uani 1 1 d . . .
C26 C 0.08363(14) 0.9295(2) 0.03767(16) 0.0270(7) Uani 1 1 d . . .
H26 H 0.0461 0.9101 0.0078 0.032 Uiso 1 1 calc R . .
C261 C 0.09565(18) 1.0117(2) 0.0080(2) 0.0415(9) Uani 1 1 d . . .
H26A H 0.1322 1.0335 0.0386 0.050 Uiso 1 1 calc R . .
H26B H 0.0644 1.0492 0.0068 0.050 Uiso 1 1 calc R . .
H26C H 0.0980 1.0043 -0.0401 0.050 Uiso 1 1 calc R . .
C262 C 0.12992(16) 0.8656(2) 0.0355(2) 0.0386(8) Uani 1 1 d . . .
H26D H 0.1306 0.8591 -0.0134 0.046 Uiso 1 1 calc R . .
H26E H 0.1204 0.8140 0.0531 0.046 Uiso 1 1 calc R . .
H26F H 0.1679 0.8836 0.0655 0.046 Uiso 1 1 calc R . .
Ga22 Ga 0.031739(14) 1.00478(2) 0.261754(18) 0.01809(8) Uani 1 1 d . . .
C27 C -0.03818(13) 1.04026(18) 0.28689(17) 0.0226(6) Uani 1 1 d . . .
H27 H -0.0389 1.0106 0.3294 0.027 Uiso 1 1 calc R . .
C271 C -0.03193(14) 1.13090(19) 0.30595(19) 0.0300(7) Uani 1 1 d . . .
H27A H -0.0302 1.1619 0.2646 0.036 Uiso 1 1 calc R . .
H27B H 0.0035 1.1396 0.3452 0.036 Uiso 1 1 calc R . .
H27C H -0.0651 1.1486 0.3201 0.036 Uiso 1 1 calc R . .
C272 C -0.09560(15) 1.0233(2) 0.2279(2) 0.0405(9) Uani 1 1 d . . .
H27D H -0.1280 1.0399 0.2442 0.049 Uiso 1 1 calc R . .
H27E H -0.0987 0.9656 0.2171 0.049 Uiso 1 1 calc R . .
H27F H -0.0965 1.0536 0.1852 0.049 Uiso 1 1 calc R . .
Ga23 Ga 0.149763(15) 1.07668(2) 0.242241(19) 0.02040(8) Uani 1 1 d . . .
C28 C 0.22288(14) 1.1402(2) 0.26988(18) 0.0313(7) Uani 1 1 d . . .
H28 H 0.2114 1.1965 0.2720 0.038 Uiso 1 1 calc R . .
C281 C 0.2506(3) 1.1364(4) 0.2114(4) 0.096(2) Uani 1 1 d . . .
H28A H 0.2791 1.1797 0.2180 0.115 Uiso 1 1 calc R . .
H28B H 0.2210 1.1429 0.1654 0.115 Uiso 1 1 calc R . .
H28C H 0.2697 1.0842 0.2129 0.115 Uiso 1 1 calc R . .
C282 C 0.2606(2) 1.1196(4) 0.3435(3) 0.086(2) Uani 1 1 d . . .
H28D H 0.2701 1.0621 0.3459 0.103 Uiso 1 1 calc R . .
H28E H 0.2401 1.1319 0.3778 0.103 Uiso 1 1 calc R . .
H28F H 0.2961 1.1513 0.3548 0.103 Uiso 1 1 calc R . .
Ga24 Ga 0.148233(15) 0.89694(2) 0.296709(18) 0.01814(8) Uani 1 1 d . . .
C29 C 0.19011(13) 0.79150(19) 0.31482(18) 0.0255(6) Uani 1 1 d . . .
H29 H 0.2308 0.8021 0.3397 0.031 Uiso 1 1 calc R . .
C291 C 0.16699(17) 0.7316(2) 0.3599(2) 0.0364(8) Uani 1 1 d . . .
H29A H 0.1258 0.7225 0.3369 0.044 Uiso 1 1 calc R . .
H29B H 0.1729 0.7543 0.4073 0.044 Uiso 1 1 calc R . .
H29C H 0.1877 0.6804 0.3640 0.044 Uiso 1 1 calc R . .
C292 C 0.18537(15) 0.7538(2) 0.2412(2) 0.0347(8) Uani 1 1 d . . .
H29D H 0.2039 0.7007 0.2480 0.042 Uiso 1 1 calc R . .
H29E H 0.2046 0.7889 0.2157 0.042 Uiso 1 1 calc R . .
H29F H 0.1447 0.7479 0.2136 0.042 Uiso 1 1 calc R . .
N21 N 0.04702(10) 0.85875(14) 0.18520(12) 0.0179(5) Uani 1 1 d . . .
C211 C -0.00885(12) 0.82600(17) 0.15543(15) 0.0188(6) Uani 1 1 d . . .
C212 C -0.02405(14) 0.79611(19) 0.08410(16) 0.0247(6) Uani 1 1 d . . .
H212 H 0.0037 0.8006 0.0574 0.030 Uiso 1 1 calc R . .
C213 C -0.07783(15) 0.7606(2) 0.05197(17) 0.0321(7) Uani 1 1 d . . .
H213 H -0.0876 0.7416 0.0029 0.039 Uiso 1 1 calc R . .
C214 C -0.11818(15) 0.7518(2) 0.08953(19) 0.0354(8) Uani 1 1 d . . .
H214 H -0.1556 0.7264 0.0670 0.043 Uiso 1 1 calc R . .
C215 C -0.10383(14) 0.7800(2) 0.15961(18) 0.0305(7) Uani 1 1 d . . .
H215 H -0.1316 0.7743 0.1861 0.037 Uiso 1 1 calc R . .
C216 C -0.04986(13) 0.81659(19) 0.19250(16) 0.0230(6) Uani 1 1 d . . .
H216 H -0.0406 0.8357 0.2415 0.028 Uiso 1 1 calc R . .
N22 N 0.05962(11) 0.89032(15) 0.25908(13) 0.0182(5) Uani 1 1 d . . .
H022 H 0.0512(15) 0.861(2) 0.2839(19) 0.020(9) Uiso 1 1 d . . .
N23 N 0.14928(10) 0.98611(15) 0.36273(13) 0.0199(5) Uani 1 1 d . . .
C231 C 0.14001(13) 0.97100(19) 0.42889(16) 0.0222(6) Uani 1 1 d . . .
C232 C 0.09897(14) 1.0119(2) 0.45444(17) 0.0261(6) Uani 1 1 d . . .
H232 H 0.0744 1.0537 0.4254 0.031 Uiso 1 1 calc R . .
C233 C 0.09352(16) 0.9923(2) 0.52156(18) 0.0338(8) Uani 1 1 d . . .
H233 H 0.0648 1.0209 0.5380 0.041 Uiso 1 1 calc R . .
C234 C 0.12779(18) 0.9335(2) 0.56508(19) 0.0412(9) Uani 1 1 d . . .
H234 H 0.1232 0.9204 0.6113 0.049 Uiso 1 1 calc R . .
C235 C 0.16929(17) 0.8935(2) 0.54066(18) 0.0379(8) Uani 1 1 d . . .
H235 H 0.1939 0.8523 0.5704 0.045 Uiso 1 1 calc R . .
C236 C 0.17578(14) 0.9121(2) 0.47432(17) 0.0285(7) Uani 1 1 d . . .
H236 H 0.2053 0.8842 0.4589 0.034 Uiso 1 1 calc R . .
N24 N 0.11082(11) 1.04825(16) 0.31746(13) 0.0199(5) Uani 1 1 d . . .
H024 H 0.1076(13) 1.088(2) 0.3404(17) 0.011(8) Uiso 1 1 d . . .
N25 N 0.07807(10) 1.10573(15) 0.16974(13) 0.0219(5) Uani 1 1 d . . .
C251 C 0.05354(13) 1.18133(18) 0.14804(15) 0.0199(6) Uani 1 1 d . . .
C252 C 0.09205(13) 1.24761(19) 0.15090(16) 0.0234(6) Uani 1 1 d . . .
H252 H 0.1337 1.2384 0.1692 0.028 Uiso 1 1 calc R . .
C253 C 0.07186(14) 1.32455(19) 0.12840(17) 0.0270(7) Uani 1 1 d . . .
H253 H 0.0993 1.3687 0.1322 0.032 Uiso 1 1 calc R . .
C254 C 0.01151(15) 1.3398(2) 0.09978(17) 0.0292(7) Uani 1 1 d . . .
H254 H -0.0029 1.3936 0.0829 0.035 Uiso 1 1 calc R . .
C255 C -0.02659(14) 1.2756(2) 0.09652(16) 0.0266(7) Uani 1 1 d . . .
H255 H -0.0681 1.2851 0.0767 0.032 Uiso 1 1 calc R . .
C256 C -0.00678(13) 1.19765(19) 0.12100(16) 0.0230(6) Uani 1 1 d . . .
H256 H -0.0346 1.1546 0.1194 0.028 Uiso 1 1 calc R . .
N26 N 0.03831(11) 1.03560(15) 0.16476(13) 0.0198(5) Uani 1 1 d . . .
H026 H 0.0030(17) 1.043(2) 0.130(2) 0.032(10) Uiso 1 1 d . . .
N27 N 0.15246(11) 0.96229(16) 0.21468(13) 0.0198(5) Uani 1 1 d . . .
H027 H 0.1799(16) 0.949(2) 0.2036(19) 0.020(9) Uiso 1 1 d . . .
F1 F 0.25486(14) 0.4950(2) 0.56818(18) 0.0796(9) Uani 1 1 d . . .
F2 F 0.2904(4) 0.3479(5) 0.5808(4) 0.108(3) Uani 0.50 1 d P . .
F6 F 0.2141(2) 0.5568(3) 0.4398(4) 0.0714(18) Uani 0.50 1 d P . .
C1 C 0.25568(18) 0.4508(3) 0.5100(3) 0.0534(11) Uani 1 1 d . . .
C2 C 0.2761(2) 0.3729(3) 0.5181(3) 0.0566(12) Uani 1 1 d . . .
C3 C 0.2784(2) 0.3281(3) 0.4588(3) 0.0559(11) Uani 1 1 d . . .
H3 H 0.2940 0.2732 0.4649 0.067 Uiso 1 1 calc R . .
C4 C 0.25845(18) 0.3619(3) 0.3912(3) 0.0587(12) Uani 1 1 d . . .
H4 H 0.2591 0.3303 0.3496 0.070 Uiso 1 1 calc R . .
C5 C 0.23769(19) 0.4403(4) 0.3830(3) 0.0678(15) Uani 1 1 d . . .
H5 H 0.2242 0.4644 0.3356 0.081 Uiso 1 1 calc R . .
C6 C 0.2360(2) 0.4850(3) 0.4424(3) 0.0663(15) Uani 1 1 d . . .
H2 H 0.2892 0.3484 0.5658 0.080 Uiso 0.50 1 d P . .
H6 H 0.2209 0.5407 0.4367 0.080 Uiso 0.50 1 d P . .

loop_
_atom_site_aniso_label
_atom_site_aniso_U_11
_atom_site_aniso_U_22
_atom_site_aniso_U_33
_atom_site_aniso_U_23
_atom_site_aniso_U_13
_atom_site_aniso_U_12
Ga11 0.01593(16) 0.01935(18) 0.01825(18) -0.00048(13) 0.00447(14) -0.00124(13)
C16 0.0190(13) 0.0218(15) 0.0303(16) 0.0012(12) 0.0032(13) -0.0022(12)
C161 0.036(2) 0.067(3) 0.050(2) -0.009(2) 0.0217(19) -0.022(2)
C162 0.037(2) 0.057(3) 0.037(2) -0.0017(18) -0.0072(17) -0.0117(19)
Ga12 0.01931(17) 0.02049(18) 0.01408(17) -0.00078(12) 0.00518(14) -0.00180(13)
C17 0.0256(15) 0.0336(18) 0.0165(14) -0.0017(12) 0.0052(12) -0.0062(13)
C171 0.0397(19) 0.045(2) 0.0253(17) -0.0111(15) 0.0088(15) 0.0020(16)
C172 0.060(3) 0.056(3) 0.0211(18) 0.0065(16) 0.0019(17) 0.018(2)
Ga13 0.01800(16) 0.01973(18) 0.01698(17) 0.00092(13) 0.00624(14) 0.00144(13)
C18 0.0187(13) 0.0221(15) 0.0279(16) -0.0010(12) 0.0093(12) 0.0012(11)
C181 0.0326(17) 0.0251(17) 0.044(2) -0.0066(14) 0.0113(16) -0.0014(14)
C182 0.0358(18) 0.0284(17) 0.0351(18) 0.0096(14) 0.0117(15) 0.0080(14)
Ga14 0.01537(16) 0.02019(18) 0.01635(17) 0.00122(13) 0.00269(14) -0.00016(13)
C19 0.0214(14) 0.0232(15) 0.0202(15) -0.0017(11) -0.0016(12) 0.0006(12)
C191 0.0198(15) 0.0333(19) 0.059(2) 0.0078(16) 0.0037(16) -0.0006(14)
C192 0.0309(16) 0.0282(17) 0.0255(16) 0.0068(13) 0.0034(14) 0.0023(13)
N11 0.0177(11) 0.0191(12) 0.0250(13) -0.0027(9) 0.0069(10) -0.0027(10)
C111 0.0257(14) 0.0203(14) 0.0133(13) 0.0011(10) 0.0065(11) 0.0025(12)
C112 0.0230(14) 0.0266(16) 0.0196(14) 0.0026(11) 0.0073(12) 0.0014(12)
C113 0.0292(16) 0.0313(17) 0.0228(15) 0.0053(12) 0.0106(13) 0.0102(14)
C114 0.0400(18) 0.0250(16) 0.0231(16) 0.0021(12) 0.0120(14) 0.0096(14)
C115 0.0385(17) 0.0219(16) 0.0214(15) -0.0014(12) 0.0092(14) 0.0003(13)
C116 0.0256(15) 0.0260(16) 0.0182(14) -0.0014(11) 0.0073(12) 0.0007(12)
N12 0.0176(11) 0.0196(12) 0.0197(12) -0.0008(9) 0.0072(10) -0.0008(10)
N13 0.0219(12) 0.0223(12) 0.0116(11) 0.0008(9) 0.0050(9) -0.0016(10)
C131 0.0208(13) 0.0153(13) 0.0192(14) -0.0005(10) 0.0079(11) 0.0022(11)
C132 0.0236(14) 0.0212(15) 0.0203(14) 0.0016(11) 0.0079(12) -0.0003(12)
C133 0.0206(14) 0.0322(18) 0.0305(17) -0.0015(13) 0.0048(13) -0.0022(13)
C134 0.0261(16) 0.0340(18) 0.0405(19) -0.0031(14) 0.0179(15) -0.0072(14)
C135 0.0379(18) 0.0315(18) 0.0296(17) -0.0006(13) 0.0197(15) -0.0068(14)
C136 0.0309(16) 0.0271(16) 0.0183(14) -0.0016(11) 0.0078(13) -0.0034(13)
N14 0.0199(11) 0.0189(12) 0.0166(12) 0.0007(9) 0.0075(10) -0.0029(9)
N15 0.0215(12) 0.0217(13) 0.0194(12) 0.0020(9) 0.0084(10) 0.0016(10)
C151 0.0208(13) 0.0255(15) 0.0206(14) -0.0008(11) 0.0088(12) -0.0092(12)
C152 0.0307(16) 0.0326(18) 0.0284(17) -0.0014(13) 0.0141(14) -0.0016(14)
C153 0.048(2) 0.044(2) 0.0334(19) -0.0118(16) 0.0214(17) -0.0018(17)
C154 0.063(3) 0.069(3) 0.027(2) -0.0135(18) 0.019(2) -0.003(2)
C155 0.049(2) 0.055(2) 0.0206(17) 0.0016(16) 0.0063(16) -0.0018(19)
C156 0.0310(16) 0.0326(18) 0.0218(16) 0.0015(13) 0.0061(13) -0.0025(14)
N16 0.0180(11) 0.0190(12) 0.0171(12) 0.0040(9) 0.0036(10) 0.0007(9)
N17 0.0163(11) 0.0219(13) 0.0173(12) -0.0012(9) 0.0046(10) 0.0003(10)
Ga21 0.01926(17) 0.02090(19) 0.01619(17) 0.00034(13) 0.00523(14) -0.00184(14)
C26 0.0253(15) 0.0367(18) 0.0192(15) -0.0001(12) 0.0071(13) -0.0021(13)
C261 0.046(2) 0.047(2) 0.036(2) 0.0135(16) 0.0200(18) 0.0015(18)
C262 0.0407(19) 0.046(2) 0.0331(19) -0.0073(16) 0.0172(16) 0.0038(17)
Ga22 0.01565(16) 0.01855(18) 0.01907(18) -0.00108(13) 0.00385(14) 0.00078(13)
C27 0.0200(14) 0.0218(15) 0.0294(16) 0.0012(12) 0.0127(13) 0.0032(12)
C271 0.0281(16) 0.0239(16) 0.0383(18) -0.0043(13) 0.0105(14) 0.0038(13)
C272 0.0219(16) 0.035(2) 0.060(2) -0.0141(17) 0.0056(16) 0.0012(14)
Ga23 0.01734(17) 0.01991(18) 0.02127(18) 0.00211(13) 0.00195(14) -0.00299(14)
C28 0.0272(16) 0.0300(18) 0.0357(18) -0.0044(14) 0.0081(14) -0.0124(14)
C281 0.066(3) 0.130(6) 0.111(5) -0.048(4) 0.057(4) -0.052(4)
C282 0.054(3) 0.097(4) 0.074(4) 0.038(3) -0.031(3) -0.045(3)
Ga24 0.01624(16) 0.01888(18) 0.01816(17) 0.00115(13) 0.00360(14) 0.00137(13)
C29 0.0164(13) 0.0230(16) 0.0351(17) 0.0041(13) 0.0050(13) 0.0037(12)
C291 0.0418(19) 0.0271(18) 0.042(2) 0.0089(15) 0.0153(17) 0.0033(15)
C292 0.0323(17) 0.0293(18) 0.047(2) -0.0032(15) 0.0186(16) 0.0085(14)
N21 0.0203(11) 0.0196(12) 0.0148(11) -0.0015(9) 0.0068(10) -0.0023(9)
C211 0.0210(13) 0.0145(13) 0.0195(14) 0.0013(10) 0.0039(12) 0.0003(11)
C212 0.0301(16) 0.0266(16) 0.0179(14) 0.0003(11) 0.0080(13) -0.0024(13)
C213 0.0396(18) 0.0309(18) 0.0197(16) -0.0022(13) 0.0002(14) -0.0073(15)
C214 0.0261(16) 0.042(2) 0.0312(18) -0.0031(15) -0.0012(14) -0.0118(15)
C215 0.0217(15) 0.0369(19) 0.0326(18) -0.0013(14) 0.0077(14) -0.0037(14)
C216 0.0220(14) 0.0246(15) 0.0211(15) -0.0013(11) 0.0048(12) -0.0013(12)
N22 0.0185(11) 0.0195(12) 0.0167(12) 0.0009(10) 0.0057(10) -0.0014(10)
N23 0.0196(11) 0.0209(12) 0.0167(12) 0.0004(9) 0.0020(10) 0.0018(10)
C231 0.0194(13) 0.0256(16) 0.0183(14) -0.0040(11) 0.0010(12) -0.0057(12)
C232 0.0259(15) 0.0267(16) 0.0237(16) -0.0054(12) 0.0047(13) -0.0024(13)
C233 0.0341(17) 0.043(2) 0.0285(17) -0.0094(14) 0.0150(15) -0.0046(15)
C234 0.049(2) 0.052(2) 0.0233(17) 0.0013(15) 0.0131(17) -0.0065(18)
C235 0.045(2) 0.042(2) 0.0236(17) 0.0079(14) 0.0051(16) 0.0030(17)
C236 0.0287(16) 0.0304(17) 0.0229(16) 0.0004(12) 0.0030(13) 0.0018(13)
N24 0.0202(12) 0.0167(12) 0.0198(12) -0.0022(10) 0.0019(10) 0.0007(10)
N25 0.0174(11) 0.0201(13) 0.0249(13) 0.0047(10) 0.0015(10) -0.0028(10)
C251 0.0244(14) 0.0212(14) 0.0139(13) 0.0002(10) 0.0057(11) 0.0009(12)
C252 0.0231(14) 0.0239(15) 0.0228(15) 0.0035(11) 0.0065(12) 0.0006(12)
C253 0.0323(16) 0.0213(15) 0.0277(16) 0.0035(12) 0.0096(14) -0.0025(13)
C254 0.0380(18) 0.0228(16) 0.0262(16) 0.0041(12) 0.0088(14) 0.0061(14)
C255 0.0255(15) 0.0294(17) 0.0224(15) 0.0013(12) 0.0036(13) 0.0057(13)
C256 0.0228(14) 0.0240(15) 0.0207(14) -0.0017(11) 0.0042(12) 0.0000(12)
N26 0.0185(11) 0.0185(12) 0.0186(12) 0.0009(9) -0.0001(10) -0.0009(10)
N27 0.0162(11) 0.0235(13) 0.0201(12) 0.0016(10) 0.0061(10) 0.0010(10)
F1 0.0674(19) 0.081(2) 0.087(2) -0.0073(17) 0.0184(17) 0.0169(16)
F2 0.145(7) 0.103(6) 0.072(4) 0.036(4) 0.028(5) 0.057(5)
F6 0.066(3) 0.058(3) 0.106(5) 0.050(3) 0.050(3) 0.037(3)
C1 0.033(2) 0.066(3) 0.063(3) 0.002(2) 0.016(2) 0.005(2)
C2 0.049(2) 0.064(3) 0.056(3) 0.017(2) 0.016(2) 0.010(2)
C3 0.051(2) 0.054(3) 0.063(3) 0.009(2) 0.017(2) 0.001(2)
C4 0.030(2) 0.085(4) 0.061(3) 0.005(3) 0.013(2) -0.003(2)
C5 0.036(2) 0.105(4) 0.063(3) 0.036(3) 0.017(2) 0.013(3)
C6 0.037(2) 0.065(3) 0.099(4) 0.034(3) 0.025(3) 0.015(2)

loop_
_atom_type_symbol
_atom_type_description
_atom_type_scat_dispersion_real
_atom_type_scat_dispersion_imag
_atom_type_scat_source
C C 0.0181 0.0091 'International Tables Vol C Tables 4.2.6.8 and 6.1.1.4'
H H 0.0000 0.0000 'International Tables Vol C Tables 4.2.6.8 and 6.1.1.4'
N N 0.0311 0.0180 'International Tables Vol C Tables 4.2.6.8 and 6.1.1.4'
F F 0.0727 0.0534 'International Tables Vol C Tables 4.2.6.8 and 6.1.1.4'
Ga Ga -1.2846 0.7763 'International Tables Vol C Tables 4.2.6.8 and 6.1.1.4'

loop_
_geom_angle_atom_site_label_1
_geom_angle_atom_site_label_2
_geom_angle_atom_site_label_3
_geom_angle
_geom_angle_site_symmetry_1
_geom_angle_site_symmetry_3
_geom_angle_publ_flag
N11 Ga11 N17 97.29(10) . . ?
N11 Ga11 C16 127.07(12) . . ?
N17 Ga11 C16 121.16(12) . . ?
N11 Ga11 N16 94.51(10) . . ?
N17 Ga11 N16 92.62(10) . . ?
C16 Ga11 N16 116.35(12) . . ?
C162 C16 C161 110.4(3) . . ?
C162 C16 Ga11 112.1(2) . . ?
C161 C16 Ga11 111.1(2) . . ?
C162 C16 H16 107.7 . . ?
C161 C16 H16 107.7 . . ?
Ga11 C16 H16 107.7 . . ?
C16 C161 H16A 109.5 . . ?
C16 C161 H16B 109.5 . . ?
H16A C161 H16B 109.5 . . ?
C16 C161 H16C 109.5 . . ?
H16A C161 H16C 109.5 . . ?
H16B C161 H16C 109.5 . . ?
C16 C162 H16D 109.5 . . ?
C16 C162 H16E 109.5 . . ?
H16D C162 H16E 109.5 . . ?
C16 C162 H16F 109.5 . . ?
H16D C162 H16F 109.5 . . ?
H16E C162 H16F 109.5 . . ?
N13 Ga12 N17 98.61(10) . . ?
N13 Ga12 C17 125.78(12) . . ?
N17 Ga12 C17 120.48(12) . . ?
N13 Ga12 N12 94.57(10) . . ?
N17 Ga12 N12 92.28(11) . . ?
C17 Ga12 N12 117.64(12) . . ?
C172 C17 C171 111.7(3) . . ?
C172 C17 Ga12 111.0(2) . . ?
C171 C17 Ga12 111.3(2) . . ?
C172 C17 H17 107.6 . . ?
C171 C17 H17 107.6 . . ?
Ga12 C17 H17 107.6 . . ?
C17 C171 H17A 109.5 . . ?
C17 C171 H17B 109.5 . . ?
H17A C171 H17B 109.5 . . ?
C17 C171 H17C 109.5 . . ?
H17A C171 H17C 109.5 . . ?
H17B C171 H17C 109.5 . . ?
C17 C172 H17D 109.5 . . ?
C17 C172 H17E 109.5 . . ?
H17D C172 H17E 109.5 . . ?
C17 C172 H17F 109.5 . . ?
H17D C172 H17F 109.5 . . ?
H17E C172 H17F 109.5 . . ?
N15 Ga13 N17 98.01(10) . . ?
N15 Ga13 C18 130.16(11) . . ?
N17 Ga13 C18 117.29(12) . . ?
N15 Ga13 N14 94.04(10) . . ?
N17 Ga13 N14 93.24(10) . . ?
C18 Ga13 N14 116.21(11) . . ?
C181 C18 C182 110.5(3) . . ?
C181 C18 Ga13 113.6(2) . . ?
C182 C18 Ga13 108.9(2) . . ?
C181 C18 H18 107.9 . . ?
C182 C18 H18 107.9 . . ?
Ga13 C18 H18 107.9 . . ?
C18 C181 H18A 109.5 . . ?
C18 C181 H18B 109.5 . . ?
H18A C181 H18B 109.5 . . ?
C18 C181 H18C 109.5 . . ?
H18A C181 H18C 109.5 . . ?
H18B C181 H18C 109.5 . . ?
C18 C182 H18D 109.5 . . ?
C18 C182 H18E 109.5 . . ?
H18D C182 H18E 109.5 . . ?
C18 C182 H18F 109.5 . . ?
H18D C182 H18F 109.5 . . ?
H18E C182 H18F 109.5 . . ?
C19 Ga14 N14 130.32(11) . . ?
C19 Ga14 N16 118.92(12) . . ?
N14 Ga14 N16 94.24(10) . . ?
C19 Ga14 N12 116.31(12) . . ?
N14 Ga14 N12 94.38(10) . . ?
N16 Ga14 N12 94.92(10) . . ?
C192 C19 C191 111.7(3) . . ?
C192 C19 Ga14 107.9(2) . . ?
C191 C19 Ga14 113.0(2) . . ?
C192 C19 H19 108.0 . . ?
C191 C19 H19 108.0 . . ?
Ga14 C19 H19 108.0 . . ?
C19 C191 H19A 109.5 . . ?
C19 C191 H19B 109.5 . . ?
H19A C191 H19B 109.5 . . ?
C19 C191 H19C 109.5 . . ?
H19A C191 H19C 109.5 . . ?
H19B C191 H19C 109.5 . . ?
C19 C192 H19D 109.5 . . ?
C19 C192 H19E 109.5 . . ?
H19D C192 H19E 109.5 . . ?
C19 C192 H19F 109.5 . . ?
H19D C192 H19F 109.5 . . ?
H19E C192 H19F 109.5 . . ?
C111 N11 N12 118.0(2) . . ?
C111 N11 Ga11 131.9(2) . . ?
N12 N11 Ga11 105.65(17) . . ?
N11 C111 C112 125.1(3) . . ?
N11 C111 C116 117.9(3) . . ?
C112 C111 C116 117.0(3) . . ?
C113 C112 C111 120.4(3) . . ?
C113 C112 H112 119.8 . . ?
C111 C112 H112 119.8 . . ?
C114 C113 C112 122.0(3) . . ?
C114 C113 H113 119.0 . . ?
C112 C113 H113 119.0 . . ?
C113 C114 C115 118.3(3) . . ?
C113 C114 H114 120.9 . . ?
C115 C114 H114 120.9 . . ?
C116 C115 C114 120.6(3) . . ?
C116 C115 H115 119.7 . . ?
C114 C115 H115 119.7 . . ?
C115 C116 C111 121.7(3) . . ?
C115 C116 H116 119.1 . . ?
C111 C116 H116 119.1 . . ?
N11 N12 Ga14 111.21(17) . . ?
N11 N12 Ga12 105.16(16) . . ?
Ga14 N12 Ga12 105.18(11) . . ?
N11 N12 H012 109(3) . . ?
Ga14 N12 H012 121(3) . . ?
Ga12 N12 H012 104(3) . . ?
C131 N13 N14 114.6(2) . . ?
C131 N13 Ga12 124.56(18) . . ?
N14 N13 Ga12 104.43(16) . . ?
N13 C131 C132 124.2(3) . . ?
N13 C131 C136 117.9(3) . . ?
C132 C131 C136 117.7(3) . . ?
C133 C132 C131 120.6(3) . . ?
C133 C132 H132 119.7 . . ?
C131 C132 H132 119.7 . . ?
C134 C133 C132 121.1(3) . . ?
C134 C133 H133 119.5 . . ?
C132 C133 H133 119.5 . . ?
C133 C134 C135 118.7(3) . . ?
C133 C134 H134 120.7 . . ?
C135 C134 H134 120.7 . . ?
C136 C135 C134 121.1(3) . . ?
C136 C135 H135 119.5 . . ?
C134 C135 H135 119.5 . . ?
C135 C136 C131 120.8(3) . . ?
C135 C136 H136 119.6 . . ?
C131 C136 H136 119.6 . . ?
N13 N14 Ga14 113.19(17) . . ?
N13 N14 Ga13 103.48(16) . . ?
Ga14 N14 Ga13 105.54(11) . . ?
N13 N14 H014 108(2) . . ?
Ga14 N14 H014 120(2) . . ?
Ga13 N14 H014 105(2) . . ?
C151 N15 N16 115.5(2) . . ?
C151 N15 Ga13 124.9(2) . . ?
N16 N15 Ga13 104.29(16) . . ?
N15 C151 C156 124.9(3) . . ?
N15 C151 C152 117.4(3) . . ?
C156 C151 C152 117.6(3) . . ?
C153 C152 C151 121.2(3) . . ?
C153 C152 H152 119.4 . . ?
C151 C152 H152 119.4 . . ?
C152 C153 C154 120.9(4) . . ?
C152 C153 H153 119.5 . . ?
C154 C153 H153 119.5 . . ?
C155 C154 C153 118.8(3) . . ?
C155 C154 H154 120.6 . . ?
C153 C154 H154 120.6 . . ?
C154 C155 C156 121.3(4) . . ?
C154 C155 H155 119.4 . . ?
C156 C155 H155 119.4 . . ?
C155 C156 C151 120.2(3) . . ?
C155 C156 H156 119.9 . . ?
C151 C156 H156 119.9 . . ?
N15 N16 Ga14 112.90(17) . . ?
N15 N16 Ga11 104.66(16) . . ?
Ga14 N16 Ga11 105.30(11) . . ?
N15 N16 H016 109(2) . . ?
Ga14 N16 H016 115(2) . . ?
Ga11 N16 H016 109(2) . . ?
Ga11 N17 Ga13 106.40(12) . . ?
Ga11 N17 Ga12 107.40(12) . . ?
Ga13 N17 Ga12 105.28(12) . . ?
Ga11 N17 H017 107(3) . . ?
Ga13 N17 H017 113(3) . . ?
Ga12 N17 H017 117(3) . . ?
N21 Ga21 N27 98.59(10) . . ?
N21 Ga21 C26 124.63(12) . . ?
N27 Ga21 C26 119.16(12) . . ?
N21 Ga21 N26 94.71(10) . . ?
N27 Ga21 N26 92.32(10) . . ?
C26 Ga21 N26 120.31(12) . . ?
C261 C26 C262 111.5(3) . . ?
C261 C26 Ga21 111.5(2) . . ?
C262 C26 Ga21 109.5(2) . . ?
C261 C26 H26 108.1 . . ?
C262 C26 H26 108.1 . . ?
Ga21 C26 H26 108.1 . . ?
C26 C261 H26A 109.5 . . ?
C26 C261 H26B 109.5 . . ?
H26A C261 H26B 109.5 . . ?
C26 C261 H26C 109.5 . . ?
H26A C261 H26C 109.5 . . ?
H26B C261 H26C 109.5 . . ?
C26 C262 H26D 109.5 . . ?
C26 C262 H26E 109.5 . . ?
H26D C262 H26E 109.5 . . ?
C26 C262 H26F 109.5 . . ?
H26D C262 H26F 109.5 . . ?
H26E C262 H26F 109.5 . . ?
C27 Ga22 N22 126.87(12) . . ?
C27 Ga22 N24 119.80(12) . . ?
N22 Ga22 N24 94.42(10) . . ?
C27 Ga22 N26 118.58(12) . . ?
N22 Ga22 N26 94.97(10) . . ?
N24 Ga22 N26 94.95(10) . . ?
C271 C27 C272 111.1(3) . . ?
C271 C27 Ga22 108.6(2) . . ?
C272 C27 Ga22 113.6(2) . . ?
C271 C27 H27 107.8 . . ?
C272 C27 H27 107.8 . . ?
Ga22 C27 H27 107.8 . . ?
C27 C271 H27A 109.5 . . ?
C27 C271 H27B 109.5 . . ?
H27A C271 H27B 109.5 . . ?
C27 C271 H27C 109.5 . . ?
H27A C271 H27C 109.5 . . ?
H27B C271 H27C 109.5 . . ?
C27 C272 H27D 109.5 . . ?
C27 C272 H27E 109.5 . . ?
H27D C272 H27E 109.5 . . ?
C27 C272 H27F 109.5 . . ?
H27D C272 H27F 109.5 . . ?
H27E C272 H27F 109.5 . . ?
N25 Ga23 N27 97.58(10) . . ?
N25 Ga23 C28 126.42(13) . . ?
N27 Ga23 C28 118.60(13) . . ?
N25 Ga23 N24 94.68(10) . . ?
N27 Ga23 N24 92.38(11) . . ?
C28 Ga23 N24 119.69(12) . . ?
C282 C28 C281 116.7(5) . . ?
C282 C28 Ga23 111.9(3) . . ?
C281 C28 Ga23 109.8(3) . . ?
C282 C28 H28 105.8 . . ?
C281 C28 H28 105.8 . . ?
Ga23 C28 H28 105.8 . . ?
C28 C281 H28A 109.5 . . ?
C28 C281 H28B 109.5 . . ?
H28A C281 H28B 109.5 . . ?
C28 C281 H28C 109.5 . . ?
H28A C281 H28C 109.5 . . ?
H28B C281 H28C 109.5 . . ?
C28 C282 H28D 109.5 . . ?
C28 C282 H28E 109.5 . . ?
H28D C282 H28E 109.5 . . ?
C28 C282 H28F 109.5 . . ?
H28D C282 H28F 109.5 . . ?
H28E C282 H28F 109.5 . . ?
N23 Ga24 N27 98.02(11) . . ?
N23 Ga24 C29 129.48(12) . . ?
N27 Ga24 C29 118.24(12) . . ?
N23 Ga24 N22 94.51(10) . . ?
N27 Ga24 N22 92.60(10) . . ?
C29 Ga24 N22 116.01(12) . . ?
C291 C29 C292 110.2(3) . . ?
C291 C29 Ga24 114.0(2) . . ?
C292 C29 Ga24 107.2(2) . . ?
C291 C29 H29 108.4 . . ?
C292 C29 H29 108.4 . . ?
Ga24 C29 H29 108.4 . . ?
C29 C291 H29A 109.5 . . ?
C29 C291 H29B 109.5 . . ?
H29A C291 H29B 109.5 . . ?
C29 C291 H29C 109.5 . . ?
H29A C291 H29C 109.5 . . ?
H29B C291 H29C 109.5 . . ?
C29 C292 H29D 109.5 . . ?
C29 C292 H29E 109.5 . . ?
H29D C292 H29E 109.5 . . ?
C29 C292 H29F 109.5 . . ?
H29D C292 H29F 109.5 . . ?
H29E C292 H29F 109.5 . . ?
C211 N21 N22 115.1(2) . . ?
C211 N21 Ga21 123.24(19) . . ?
N22 N21 Ga21 104.26(16) . . ?
N21 C211 C216 124.6(3) . . ?
N21 C211 C212 117.9(3) . . ?
C216 C211 C212 117.5(3) . . ?
C213 C212 C211 121.1(3) . . ?
C213 C212 H212 119.5 . . ?
C211 C212 H212 119.5 . . ?
C212 C213 C214 120.7(3) . . ?
C212 C213 H213 119.6 . . ?
C214 C213 H213 119.6 . . ?
C215 C214 C213 119.0(3) . . ?
C215 C214 H214 120.5 . . ?
C213 C214 H214 120.5 . . ?
C214 C215 C216 120.9(3) . . ?
C214 C215 H215 119.6 . . ?
C216 C215 H215 119.6 . . ?
C215 C216 C211 120.9(3) . . ?
C215 C216 H216 119.6 . . ?
C211 C216 H216 119.6 . . ?
N21 N22 Ga22 112.64(17) . . ?
N21 N22 Ga24 104.49(16) . . ?
Ga22 N22 Ga24 105.29(11) . . ?
N21 N22 H022 113(3) . . ?
Ga22 N22 H022 115(3) . . ?
Ga24 N22 H022 105(3) . . ?
C231 N23 N24 115.3(2) . . ?
C231 N23 Ga24 120.5(2) . . ?
N24 N23 Ga24 104.04(16) . . ?
N23 C231 C232 124.9(3) . . ?
N23 C231 C236 117.6(3) . . ?
C232 C231 C236 117.5(3) . . ?
C233 C232 C231 120.2(3) . . ?
C233 C232 H232 119.9 . . ?
C231 C232 H232 119.9 . . ?
C234 C233 C232 122.0(3) . . ?
C234 C233 H233 119.0 . . ?
C232 C233 H233 119.0 . . ?
C233 C234 C235 118.2(3) . . ?
C233 C234 H234 120.9 . . ?
C235 C234 H234 120.9 . . ?
C236 C235 C234 121.0(3) . . ?
C236 C235 H235 119.5 . . ?
C234 C235 H235 119.5 . . ?
C235 C236 C231 121.1(3) . . ?
C235 C236 H236 119.5 . . ?
C231 C236 H236 119.5 . . ?
N23 N24 Ga22 113.33(17) . . ?
N23 N24 Ga23 104.45(17) . . ?
Ga22 N24 Ga23 105.08(11) . . ?
N23 N24 H024 112(2) . . ?
Ga22 N24 H024 110(2) . . ?
Ga23 N24 H024 111(2) . . ?
C251 N25 N26 118.0(2) . . ?
C251 N25 Ga23 130.5(2) . . ?
N26 N25 Ga23 105.76(16) . . ?
N25 C251 C256 125.4(3) . . ?
N25 C251 C252 117.5(3) . . ?
C256 C251 C252 117.1(3) . . ?
C253 C252 C251 121.8(3) . . ?
C253 C252 H252 119.1 . . ?
C251 C252 H252 119.1 . . ?
C252 C253 C254 120.7(3) . . ?
C252 C253 H253 119.7 . . ?
C254 C253 H253 119.7 . . ?
C255 C254 C253 118.1(3) . . ?
C255 C254 H254 121.0 . . ?
C253 C254 H254 121.0 . . ?
C254 C255 C256 121.9(3) . . ?
C254 C255 H255 119.1 . . ?
C256 C255 H255 119.1 . . ?
C255 C256 C251 120.4(3) . . ?
C255 C256 H256 119.8 . . ?
C251 C256 H256 119.8 . . ?
N25 N26 Ga22 111.64(17) . . ?
N25 N26 Ga21 104.60(17) . . ?
Ga22 N26 Ga21 104.44(11) . . ?
N25 N26 H026 112(2) . . ?
Ga22 N26 H026 114(2) . . ?
Ga21 N26 H026 109(2) . . ?
Ga23 N27 Ga24 106.50(12) . . ?
Ga23 N27 Ga21 107.33(12) . . ?
Ga24 N27 Ga21 106.11(12) . . ?
Ga23 N27 H027 116(3) . . ?
Ga24 N27 H027 110(3) . . ?
Ga21 N27 H027 111(3) . . ?
C2 F2 H2 20.6 . . ?
C6 F6 H6 16.6 . . ?
F1 C1 C2 120.1(4) . . ?
F1 C1 C6 119.9(5) . . ?
C2 C1 C6 119.9(5) . . ?
F2 C2 C1 114.0(6) . . ?
F2 C2 C3 125.7(6) . . ?
C1 C2 C3 120.3(4) . . ?
F2 C2 H2 5.9 . . ?
C1 C2 H2 119.8 . . ?
C3 C2 H2 119.9 . . ?
C4 C3 C2 119.9(5) . . ?
C4 C3 H3 120.1 . . ?
C2 C3 H3 120.1 . . ?
C5 C4 C3 119.8(5) . . ?
C5 C4 H4 120.1 . . ?
C3 C4 H4 120.1 . . ?
C4 C5 C6 120.1(5) . . ?
C4 C5 H5 119.9 . . ?
C6 C5 H5 119.9 . . ?
F6 C6 C1 115.3(6) . . ?
F6 C6 C5 124.7(6) . . ?
C1 C6 C5 120.0(5) . . ?
F6 C6 H6 5.4 . . ?
C1 C6 H6 119.7 . . ?
C5 C6 H6 120.4 . . ?

loop_
_geom_bond_atom_site_label_1
_geom_bond_atom_site_label_2
_geom_bond_distance
_geom_bond_site_symmetry_2
_geom_bond_publ_flag
Ga11 N11 1.921(2) . ?
Ga11 N17 1.944(3) . ?
Ga11 C16 1.956(3) . ?
Ga11 N16 2.006(2) . ?
C16 C162 1.511(5) . ?
C16 C161 1.525(5) . ?
C16 H16 0.9600 . ?
C161 H16A 0.9599 . ?
C161 H16B 0.9599 . ?
C161 H16C 0.9599 . ?
C162 H16D 0.9599 . ?
C162 H16E 0.9599 . ?
C162 H16F 0.9599 . ?
Ga12 N13 1.931(2) . ?
Ga12 N17 1.949(2) . ?
Ga12 C17 1.961(3) . ?
Ga12 N12 2.009(2) . ?
C17 C172 1.519(5) . ?
C17 C171 1.523(5) . ?
C17 H17 0.9600 . ?
C171 H17A 0.9599 . ?
C171 H17B 0.9599 . ?
C171 H17C 0.9599 . ?
C172 H17D 0.9599 . ?
C172 H17E 0.9599 . ?
C172 H17F 0.9599 . ?
Ga13 N15 1.925(2) . ?
Ga13 N17 1.948(2) . ?
Ga13 C18 1.967(3) . ?
Ga13 N14 2.015(2) . ?
C18 C181 1.522(4) . ?
C18 C182 1.527(4) . ?
C18 H18 0.9600 . ?
C181 H18A 0.9599 . ?
C181 H18B 0.9599 . ?
C181 H18C 0.9599 . ?
C182 H18D 0.9599 . ?
C182 H18E 0.9599 . ?
C182 H18F 0.9599 . ?
Ga14 C19 1.961(3) . ?
Ga14 N14 1.984(2) . ?
Ga14 N16 1.993(2) . ?
Ga14 N12 2.003(2) . ?
C19 C192 1.516(4) . ?
C19 C191 1.521(5) . ?
C19 H19 0.9600 . ?
C191 H19A 0.9599 . ?
C191 H19B 0.9599 . ?
C191 H19C 0.9599 . ?
C192 H19D 0.9599 . ?
C192 H19E 0.9599 . ?
C192 H19F 0.9599 . ?
N11 C111 1.372(4) . ?
N11 N12 1.461(3) . ?
C111 C112 1.400(4) . ?
C111 C116 1.406(4) . ?
C112 C113 1.388(4) . ?
C112 H112 0.9600 . ?
C113 C114 1.366(5) . ?
C113 H113 0.9600 . ?
C114 C115 1.396(5) . ?
C114 H114 0.9600 . ?
C115 C116 1.371(4) . ?
C115 H115 0.9600 . ?
C116 H116 0.9600 . ?
N12 H012 0.77(4) . ?
N13 C131 1.386(4) . ?
N13 N14 1.466(3) . ?
C131 C132 1.395(4) . ?
C131 C136 1.406(4) . ?
C132 C133 1.386(4) . ?
C132 H132 0.9600 . ?
C133 C134 1.380(5) . ?
C133 H133 0.9600 . ?
C134 C135 1.384(5) . ?
C134 H134 0.9600 . ?
C135 C136 1.373(4) . ?
C135 H135 0.9600 . ?
C136 H136 0.9600 . ?
N14 H014 0.95(4) . ?
N15 C151 1.384(4) . ?
N15 N16 1.467(3) . ?
C151 C156 1.398(4) . ?
C151 C152 1.404(4) . ?
C152 C153 1.370(5) . ?
C152 H152 0.9600 . ?
C153 C154 1.378(6) . ?
C153 H153 0.9600 . ?
C154 C155 1.379(6) . ?
C154 H154 0.9600 . ?
C155 C156 1.386(5) . ?
C155 H155 0.9600 . ?
C156 H156 0.9600 . ?
N16 H016 0.84(3) . ?
N17 H017 0.77(4) . ?
Ga21 N21 1.928(2) . ?
Ga21 N27 1.946(2) . ?
Ga21 C26 1.956(3) . ?
Ga21 N26 2.017(2) . ?
C26 C261 1.518(5) . ?
C26 C262 1.527(5) . ?
C26 H26 0.9600 . ?
C261 H26A 0.9599 . ?
C261 H26B 0.9599 . ?
C261 H26C 0.9599 . ?
C262 H26D 0.9599 . ?
C262 H26E 0.9599 . ?
C262 H26F 0.9599 . ?
Ga22 C27 1.965(3) . ?
Ga22 N22 1.983(2) . ?
Ga22 N24 1.996(2) . ?
Ga22 N26 2.000(2) . ?
C27 C271 1.516(4) . ?
C27 C272 1.518(4) . ?
C27 H27 0.9600 . ?
C271 H27A 0.9599 . ?
C271 H27B 0.9599 . ?
C271 H27C 0.9599 . ?
C272 H27D 0.9599 . ?
C272 H27E 0.9599 . ?
C272 H27F 0.9599 . ?
Ga23 N25 1.912(2) . ?
Ga23 N27 1.943(3) . ?
Ga23 C28 1.957(3) . ?
Ga23 N24 2.011(3) . ?
C28 C282 1.475(6) . ?
C28 C281 1.480(6) . ?
C28 H28 0.9600 . ?
C281 H28A 0.9599 . ?
C281 H28B 0.9599 . ?
C281 H28C 0.9599 . ?
C282 H28D 0.9599 . ?
C282 H28E 0.9599 . ?
C282 H28F 0.9599 . ?
Ga24 N23 1.930(2) . ?
Ga24 N27 1.943(2) . ?
Ga24 C29 1.962(3) . ?
Ga24 N22 2.019(2) . ?
C29 C291 1.522(4) . ?
C29 C292 1.527(5) . ?
C29 H29 0.9600 . ?
C291 H29A 0.9599 . ?
C291 H29B 0.9599 . ?
C291 H29C 0.9599 . ?
C292 H29D 0.9599 . ?
C292 H29E 0.9599 . ?
C292 H29F 0.9599 . ?
N21 C211 1.388(4) . ?
N21 N22 1.465(3) . ?
C211 C216 1.391(4) . ?
C211 C212 1.406(4) . ?
C212 C213 1.372(4) . ?
C212 H212 0.9600 . ?
C213 C214 1.383(5) . ?
C213 H213 0.9600 . ?
C214 C215 1.375(5) . ?
C214 H214 0.9600 . ?
C215 C216 1.385(4) . ?
C215 H215 0.9600 . ?
C216 H216 0.9600 . ?
N22 H022 0.74(4) . ?
N23 C231 1.390(4) . ?
N23 N24 1.464(3) . ?
C231 C232 1.396(4) . ?
C231 C236 1.401(4) . ?
C232 C233 1.386(5) . ?
C232 H232 0.9600 . ?
C233 C234 1.369(5) . ?
C233 H233 0.9600 . ?
C234 C235 1.386(6) . ?
C234 H234 0.9600 . ?
C235 C236 1.377(5) . ?
C235 H235 0.9600 . ?
C236 H236 0.9600 . ?
N24 H024 0.80(3) . ?
N25 C251 1.372(4) . ?
N25 N26 1.469(3) . ?
C251 C256 1.399(4) . ?
C251 C252 1.407(4) . ?
C252 C253 1.364(4) . ?
C252 H252 0.9600 . ?
C253 C254 1.399(5) . ?
C253 H253 0.9600 . ?
C254 C255 1.374(5) . ?
C254 H254 0.9600 . ?
C255 C256 1.386(4) . ?
C255 H255 0.9600 . ?
C256 H256 0.9600 . ?
N26 H026 0.91(4) . ?
N27 H027 0.78(4) . ?
F1 C1 1.345(6) . ?
F2 C2 1.228(8) . ?
F2 H2 0.2843 . ?
F6 C6 1.274(7) . ?
F6 H6 0.3230 . ?
C1 C2 1.350(7) . ?
C1 C6 1.368(7) . ?
C2 C3 1.378(7) . ?
C2 H2 0.9666 . ?
C3 C4 1.366(6) . ?
C3 H3 0.9600 . ?
C4 C5 1.360(7) . ?
C4 H4 0.9600 . ?
C5 C6 1.374(8) . ?
C5 H5 0.9600 . ?
C6 H6 0.9692 . ?

loop_
_geom_torsion_atom_site_label_1
_geom_torsion_atom_site_label_2
_geom_torsion_atom_site_label_3
_geom_torsion_atom_site_label_4
_geom_torsion
_geom_torsion_site_symmetry_1
_geom_torsion_site_symmetry_2
_geom_torsion_site_symmetry_3
_geom_torsion_site_symmetry_4
_geom_torsion_publ_flag
N11 Ga11 C16 C162 -87.3(3) . . . . ?
N17 Ga11 C16 C162 42.7(3) . . . . ?
N16 Ga11 C16 C162 153.7(2) . . . . ?
N11 Ga11 C16 C161 148.7(2) . . . . ?
N17 Ga11 C16 C161 -81.3(3) . . . . ?
N16 Ga11 C16 C161 29.7(3) . . . . ?
N13 Ga12 C17 C172 -87.0(3) . . . . ?
N17 Ga12 C17 C172 42.6(3) . . . . ?
N12 Ga12 C17 C172 153.7(2) . . . . ?
N13 Ga12 C17 C171 148.0(2) . . . . ?
N17 Ga12 C17 C171 -82.4(3) . . . . ?
N12 Ga12 C17 C171 28.8(3) . . . . ?
N15 Ga13 C18 C181 73.1(3) . . . . ?
N17 Ga13 C18 C181 -157.1(2) . . . . ?
N14 Ga13 C18 C181 -48.2(3) . . . . ?
N15 Ga13 C18 C182 -163.39(19) . . . . ?
N17 Ga13 C18 C182 -33.6(3) . . . . ?
N14 Ga13 C18 C182 75.4(2) . . . . ?
N14 Ga14 C19 C192 165.39(18) . . . . ?
N16 Ga14 C19 C192 40.0(3) . . . . ?
N12 Ga14 C19 C192 -72.5(2) . . . . ?
N14 Ga14 C19 C191 -70.5(3) . . . . ?
N16 Ga14 C19 C191 164.1(2) . . . . ?
N12 Ga14 C19 C191 51.6(3) . . . . ?
N17 Ga11 N11 C111 -164.3(3) . . . . ?
C16 Ga11 N11 C111 -25.7(3) . . . . ?
N16 Ga11 N11 C111 102.5(3) . . . . ?
N17 Ga11 N11 N12 40.70(18) . . . . ?
C16 Ga11 N11 N12 179.33(16) . . . . ?
N16 Ga11 N11 N12 -52.53(18) . . . . ?
N12 N11 C111 C112 0.9(4) . . . . ?
Ga11 N11 C111 C112 -151.6(2) . . . . ?
N12 N11 C111 C116 -177.2(2) . . . . ?
Ga11 N11 C111 C116 30.3(4) . . . . ?
N11 C111 C112 C113 -176.5(3) . . . . ?
C116 C111 C112 C113 1.6(4) . . . . ?
C111 C112 C113 C114 -1.7(5) . . . . ?
C112 C113 C114 C115 0.6(5) . . . . ?
C113 C114 C115 C116 0.5(5) . . . . ?
C114 C115 C116 C111 -0.6(5) . . . . ?
N11 C111 C116 C115 177.8(3) . . . . ?
C112 C111 C116 C115 -0.5(4) . . . . ?
C111 N11 N12 Ga14 -105.6(2) . . . . ?
Ga11 N11 N12 Ga14 53.50(19) . . . . ?
C111 N11 N12 Ga12 141.0(2) . . . . ?
Ga11 N11 N12 Ga12 -59.84(17) . . . . ?
C19 Ga14 N12 N11 97.9(2) . . . . ?
N14 Ga14 N12 N11 -122.53(18) . . . . ?
N16 Ga14 N12 N11 -27.88(19) . . . . ?
C19 Ga14 N12 Ga12 -148.82(12) . . . . ?
N14 Ga14 N12 Ga12 -9.20(12) . . . . ?
N16 Ga14 N12 Ga12 85.45(12) . . . . ?
N13 Ga12 N12 N11 149.84(17) . . . . ?
N17 Ga12 N12 N11 51.01(18) . . . . ?
C17 Ga12 N12 N11 -75.4(2) . . . . ?
N13 Ga12 N12 Ga14 32.33(12) . . . . ?
N17 Ga12 N12 Ga14 -66.50(12) . . . . ?
C17 Ga12 N12 Ga14 167.07(12) . . . . ?
N17 Ga12 N13 C131 175.3(2) . . . . ?
C17 Ga12 N13 C131 -46.8(3) . . . . ?
N12 Ga12 N13 C131 82.3(2) . . . . ?
N17 Ga12 N13 N14 41.02(18) . . . . ?
C17 Ga12 N13 N14 178.87(17) . . . . ?
N12 Ga12 N13 N14 -51.99(17) . . . . ?
N14 N13 C131 C132 -1.9(4) . . . . ?
Ga12 N13 C131 C132 -132.3(2) . . . . ?
N14 N13 C131 C136 -178.0(2) . . . . ?
Ga12 N13 C131 C136 51.7(3) . . . . ?
N13 C131 C132 C133 -176.4(3) . . . . ?
C136 C131 C132 C133 -0.4(4) . . . . ?
C131 C132 C133 C134 0.1(5) . . . . ?
C132 C133 C134 C135 -0.2(5) . . . . ?
C133 C134 C135 C136 0.7(5) . . . . ?
C134 C135 C136 C131 -1.0(5) . . . . ?
N13 C131 C136 C135 177.2(3) . . . . ?
C132 C131 C136 C135 0.9(5) . . . . ?
C131 N13 N14 Ga14 -86.7(2) . . . . ?
Ga12 N13 N14 Ga14 52.95(18) . . . . ?
C131 N13 N14 Ga13 159.61(19) . . . . ?
Ga12 N13 N14 Ga13 -60.78(16) . . . . ?
C19 Ga14 N14 N13 103.3(2) . . . . ?
N16 Ga14 N14 N13 -122.41(18) . . . . ?
N12 Ga14 N14 N13 -27.13(18) . . . . ?
C19 Ga14 N14 Ga13 -144.26(13) . . . . ?
N16 Ga14 N14 Ga13 -9.93(12) . . . . ?
N12 Ga14 N14 Ga13 85.35(11) . . . . ?
N15 Ga13 N14 N13 152.47(16) . . . . ?
N17 Ga13 N14 N13 54.19(17) . . . . ?
C18 Ga13 N14 N13 -68.48(19) . . . . ?
N15 Ga13 N14 Ga14 33.32(12) . . . . ?
N17 Ga13 N14 Ga14 -64.95(12) . . . . ?
C18 Ga13 N14 Ga14 172.38(11) . . . . ?
N17 Ga13 N15 C151 177.3(2) . . . . ?
C18 Ga13 N15 C151 -46.3(3) . . . . ?
N14 Ga13 N15 C151 83.4(2) . . . . ?
N17 Ga13 N15 N16 41.23(17) . . . . ?
C18 Ga13 N15 N16 177.66(16) . . . . ?
N14 Ga13 N15 N16 -52.62(17) . . . . ?
N16 N15 C151 C156 -5.2(4) . . . . ?
Ga13 N15 C151 C156 -137.0(3) . . . . ?
N16 N15 C151 C152 177.9(2) . . . . ?
Ga13 N15 C151 C152 46.1(3) . . . . ?
N15 C151 C152 C153 179.0(3) . . . . ?
C156 C151 C152 C153 1.8(5) . . . . ?
C151 C152 C153 C154 -1.4(6) . . . . ?
C152 C153 C154 C155 0.4(6) . . . . ?
C153 C154 C155 C156 0.1(7) . . . . ?
C154 C155 C156 C151 0.4(6) . . . . ?
N15 C151 C156 C155 -178.2(3) . . . . ?
C152 C151 C156 C155 -1.3(5) . . . . ?
C151 N15 N16 Ga14 -87.6(2) . . . . ?
Ga13 N15 N16 Ga14 53.23(18) . . . . ?
C151 N15 N16 Ga11 158.38(19) . . . . ?
Ga13 N15 N16 Ga11 -60.77(16) . . . . ?
C19 Ga14 N16 N15 114.74(19) . . . . ?
N14 Ga14 N16 N15 -26.72(18) . . . . ?
N12 Ga14 N16 N15 -121.49(18) . . . . ?
C19 Ga14 N16 Ga11 -131.65(13) . . . . ?
N14 Ga14 N16 Ga11 86.89(11) . . . . ?
N12 Ga14 N16 Ga11 -7.88(12) . . . . ?
N11 Ga11 N16 N15 150.41(16) . . . . ?
N17 Ga11 N16 N15 52.88(17) . . . . ?
C16 Ga11 N16 N15 -74.04(19) . . . . ?
N11 Ga11 N16 Ga14 31.16(12) . . . . ?
N17 Ga11 N16 Ga14 -66.36(12) . . . . ?
C16 Ga11 N16 Ga14 166.71(12) . . . . ?
N11 Ga11 N17 Ga13 -116.89(12) . . . . ?
C16 Ga11 N17 Ga13 101.15(15) . . . . ?
N16 Ga11 N17 Ga13 -22.00(12) . . . . ?
N11 Ga11 N17 Ga12 -4.54(13) . . . . ?
C16 Ga11 N17 Ga12 -146.50(13) . . . . ?
N16 Ga11 N17 Ga12 90.35(12) . . . . ?
N15 Ga13 N17 Ga11 -4.36(13) . . . . ?
C18 Ga13 N17 Ga11 -148.01(12) . . . . ?
N14 Ga13 N17 Ga11 90.19(12) . . . . ?
N15 Ga13 N17 Ga12 -118.16(12) . . . . ?
C18 Ga13 N17 Ga12 98.19(14) . . . . ?
N14 Ga13 N17 Ga12 -23.62(12) . . . . ?
N13 Ga12 N17 Ga11 -116.04(12) . . . . ?
C17 Ga12 N17 Ga11 103.13(15) . . . . ?
N12 Ga12 N17 Ga11 -21.07(12) . . . . ?
N13 Ga12 N17 Ga13 -2.94(13) . . . . ?
C17 Ga12 N17 Ga13 -143.76(13) . . . . ?
N12 Ga12 N17 Ga13 92.03(12) . . . . ?
N21 Ga21 C26 C261 163.4(2) . . . . ?
N27 Ga21 C26 C261 -70.2(3) . . . . ?
N26 Ga21 C26 C261 42.1(3) . . . . ?
N21 Ga21 C26 C262 -72.8(3) . . . . ?
N27 Ga21 C26 C262 53.6(3) . . . . ?
N26 Ga21 C26 C262 165.9(2) . . . . ?
N22 Ga22 C27 C271 161.54(19) . . . . ?
N24 Ga22 C27 C271 38.8(3) . . . . ?
N26 Ga22 C27 C271 -76.3(2) . . . . ?
N22 Ga22 C27 C272 -74.4(3) . . . . ?
N24 Ga22 C27 C272 162.9(2) . . . . ?
N26 Ga22 C27 C272 47.7(3) . . . . ?
N25 Ga23 C28 C282 157.5(4) . . . . ?
N27 Ga23 C28 C282 -76.4(4) . . . . ?
N24 Ga23 C28 C282 35.0(4) . . . . ?
N25 Ga23 C28 C281 -71.1(4) . . . . ?
N27 Ga23 C28 C281 55.0(4) . . . . ?
N24 Ga23 C28 C281 166.4(4) . . . . ?
N23 Ga24 C29 C291 71.2(3) . . . . ?
N27 Ga24 C29 C291 -158.4(2) . . . . ?
N22 Ga24 C29 C291 -49.8(3) . . . . ?
N23 Ga24 C29 C292 -166.49(19) . . . . ?
N27 Ga24 C29 C292 -36.1(2) . . . . ?
N22 Ga24 C29 C292 72.5(2) . . . . ?
N27 Ga21 N21 C211 174.0(2) . . . . ?
C26 Ga21 N21 C211 -51.3(3) . . . . ?
N26 Ga21 N21 C211 80.9(2) . . . . ?
N27 Ga21 N21 N22 40.36(18) . . . . ?
C26 Ga21 N21 N22 175.04(17) . . . . ?
N26 Ga21 N21 N22 -52.72(17) . . . . ?
N22 N21 C211 C216 -4.8(4) . . . . ?
Ga21 N21 C211 C216 -134.1(3) . . . . ?
N22 N21 C211 C212 178.8(2) . . . . ?
Ga21 N21 C211 C212 49.5(3) . . . . ?
N21 C211 C212 C213 178.0(3) . . . . ?
C216 C211 C212 C213 1.3(5) . . . . ?
C211 C212 C213 C214 -1.2(5) . . . . ?
C212 C213 C214 C215 0.6(5) . . . . ?
C213 C214 C215 C216 -0.1(5) . . . . ?
C214 C215 C216 C211 0.2(5) . . . . ?
N21 C211 C216 C215 -177.2(3) . . . . ?
C212 C211 C216 C215 -0.8(4) . . . . ?
C211 N21 N22 Ga22 -84.5(2) . . . . ?
Ga21 N21 N22 Ga22 53.55(18) . . . . ?
C211 N21 N22 Ga24 161.72(19) . . . . ?
Ga21 N21 N22 Ga24 -60.21(16) . . . . ?
C27 Ga22 N22 N21 104.1(2) . . . . ?
N24 Ga22 N22 N21 -122.96(18) . . . . ?
N26 Ga22 N22 N21 -27.59(19) . . . . ?
C27 Ga22 N22 Ga24 -142.61(13) . . . . ?
N24 Ga22 N22 Ga24 -9.69(12) . . . . ?
N26 Ga22 N22 Ga24 85.68(12) . . . . ?
N23 Ga24 N22 N21 151.78(17) . . . . ?
N27 Ga24 N22 N21 53.52(17) . . . . ?
C29 Ga24 N22 N21 -69.8(2) . . . . ?
N23 Ga24 N22 Ga22 32.90(12) . . . . ?
N27 Ga24 N22 Ga22 -65.35(12) . . . . ?
C29 Ga24 N22 Ga22 171.34(12) . . . . ?
N27 Ga24 N23 C231 172.4(2) . . . . ?
C29 Ga24 N23 C231 -50.3(3) . . . . ?
N22 Ga24 N23 C231 79.1(2) . . . . ?
N27 Ga24 N23 N24 41.21(18) . . . . ?
C29 Ga24 N23 N24 178.53(17) . . . . ?
N22 Ga24 N23 N24 -52.06(17) . . . . ?
N24 N23 C231 C232 -2.0(4) . . . . ?
Ga24 N23 C231 C232 -128.1(3) . . . . ?
N24 N23 C231 C236 -179.9(2) . . . . ?
Ga24 N23 C231 C236 53.9(3) . . . . ?
N23 C231 C232 C233 -179.6(3) . . . . ?
C236 C231 C232 C233 -1.7(4) . . . . ?
C231 C232 C233 C234 0.4(5) . . . . ?
C232 C233 C234 C235 0.6(6) . . . . ?
C233 C234 C235 C236 -0.3(6) . . . . ?
C234 C235 C236 C231 -1.0(6) . . . . ?
N23 C231 C236 C235 -179.9(3) . . . . ?
C232 C231 C236 C235 2.0(5) . . . . ?
C231 N23 N24 Ga22 -81.4(3) . . . . ?
Ga24 N23 N24 Ga22 52.77(19) . . . . ?
C231 N23 N24 Ga23 164.82(19) . . . . ?
Ga24 N23 N24 Ga23 -61.04(16) . . . . ?
C27 Ga22 N24 N23 110.7(2) . . . . ?
N22 Ga22 N24 N23 -26.8(2) . . . . ?
N26 Ga22 N24 N23 -122.21(19) . . . . ?
C27 Ga22 N24 Ga23 -135.86(13) . . . . ?
N22 Ga22 N24 Ga23 86.60(12) . . . . ?
N26 Ga22 N24 Ga23 -8.78(12) . . . . ?
N25 Ga23 N24 N23 151.40(17) . . . . ?
N27 Ga23 N24 N23 53.59(17) . . . . ?
C28 Ga23 N24 N23 -71.5(2) . . . . ?
N25 Ga23 N24 Ga22 31.87(13) . . . . ?
N27 Ga23 N24 Ga22 -65.94(12) . . . . ?
C28 Ga23 N24 Ga22 168.95(14) . . . . ?
N27 Ga23 N25 C251 -167.3(3) . . . . ?
C28 Ga23 N25 C251 -33.0(3) . . . . ?
N24 Ga23 N25 C251 99.6(3) . . . . ?
N27 Ga23 N25 N26 40.77(19) . . . . ?
C28 Ga23 N25 N26 175.07(18) . . . . ?
N24 Ga23 N25 N26 -52.26(18) . . . . ?
N26 N25 C251 C256 -0.2(4) . . . . ?
Ga23 N25 C251 C256 -149.3(2) . . . . ?
N26 N25 C251 C252 -178.1(2) . . . . ?
Ga23 N25 C251 C252 32.8(4) . . . . ?
N25 C251 C252 C253 178.0(3) . . . . ?
C256 C251 C252 C253 0.0(4) . . . . ?
C251 C252 C253 C254 -1.6(5) . . . . ?
C252 C253 C254 C255 1.4(5) . . . . ?
C253 C254 C255 C256 0.4(5) . . . . ?
C254 C255 C256 C251 -2.0(5) . . . . ?
N25 C251 C256 C255 -176.0(3) . . . . ?
C252 C251 C256 C255 1.8(4) . . . . ?
C251 N25 N26 Ga22 -103.5(2) . . . . ?
Ga23 N25 N26 Ga22 52.60(19) . . . . ?
C251 N25 N26 Ga21 144.2(2) . . . . ?
Ga23 N25 N26 Ga21 -59.77(17) . . . . ?
C27 Ga22 N26 N25 101.40(19) . . . . ?
N22 Ga22 N26 N25 -121.46(18) . . . . ?
N24 Ga22 N26 N25 -26.57(19) . . . . ?
C27 Ga22 N26 Ga21 -146.13(12) . . . . ?
N22 Ga22 N26 Ga21 -8.98(12) . . . . ?
N24 Ga22 N26 Ga21 85.90(12) . . . . ?
N21 Ga21 N26 N25 149.88(16) . . . . ?
N27 Ga21 N26 N25 51.06(17) . . . . ?
C26 Ga21 N26 N25 -75.0(2) . . . . ?
N21 Ga21 N26 Ga22 32.45(12) . . . . ?
N27 Ga21 N26 Ga22 -66.37(12) . . . . ?
C26 Ga21 N26 Ga22 167.57(12) . . . . ?
N25 Ga23 N27 Ga24 -117.62(12) . . . . ?
C28 Ga23 N27 Ga24 103.38(15) . . . . ?
N24 Ga23 N27 Ga24 -22.58(12) . . . . ?
N25 Ga23 N27 Ga21 -4.31(14) . . . . ?
C28 Ga23 N27 Ga21 -143.31(14) . . . . ?
N24 Ga23 N27 Ga21 90.73(12) . . . . ?
N23 Ga24 N27 Ga23 -3.85(13) . . . . ?
C29 Ga24 N27 Ga23 -147.41(13) . . . . ?
N22 Ga24 N27 Ga23 91.08(12) . . . . ?
N23 Ga24 N27 Ga21 -117.99(12) . . . . ?
C29 Ga24 N27 Ga21 98.45(15) . . . . ?
N22 Ga24 N27 Ga21 -23.06(13) . . . . ?
N21 Ga21 N27 Ga23 -116.59(12) . . . . ?
C26 Ga21 N27 Ga23 105.48(15) . . . . ?
N26 Ga21 N27 Ga23 -21.47(13) . . . . ?
N21 Ga21 N27 Ga24 -3.02(14) . . . . ?
C26 Ga21 N27 Ga24 -140.95(14) . . . . ?
N26 Ga21 N27 Ga24 92.10(13) . . . . ?
F1 C1 C2 F2 3.0(8) . . . . ?
C6 C1 C2 F2 -177.3(6) . . . . ?
F1 C1 C2 C3 -178.3(4) . . . . ?
C6 C1 C2 C3 1.4(7) . . . . ?
F2 C2 C3 C4 176.7(7) . . . . ?
C1 C2 C3 C4 -1.8(7) . . . . ?
C2 C3 C4 C5 1.6(7) . . . . ?
C3 C4 C5 C6 -1.0(7) . . . . ?
F1 C1 C6 F6 -4.5(7) . . . . ?
C2 C1 C6 F6 175.7(5) . . . . ?
F1 C1 C6 C5 179.0(4) . . . . ?
C2 C1 C6 C5 -0.8(7) . . . . ?
C4 C5 C6 F6 -175.6(5) . . . . ?
C4 C5 C6 C1 0.6(7) . . . . ?
